data_7105941
loop_
_publ_author_name
'Alexander W. Garner'
'Caleb F. Harris'
'Dileep A. K. Vezzu'
'Robert D. Pike'
'Shouquan Huo'

_publ_section_title
;
 Solvent-Controlled Switch of Selectivity between sp2 and sp3 C-H Bond
 Activation by Platinum (II)
;
_journal_name_full Chem.Commun.
_journal_page_first 1902
_journal_paper_doi 10.1039/c0cc04581k
_journal_volume 47
_journal_year 2011
_chemical_formula_moiety 'C19 H18 Cl N3 Pt'
_chemical_formula_sum 'C19 H18 Cl N3 Pt'
_chemical_formula_weight 518.90
_chemical_name_systematic
;
?
;
_space_group_IT_number 2
_symmetry_cell_setting triclinic
_symmetry_space_group_name_Hall '-P 1'
_symmetry_space_group_name_H-M 'P -1'
_atom_sites_solution_hydrogens geom
_atom_sites_solution_primary direct
_atom_sites_solution_secondary difmap
_audit_creation_method SHELXL-97
_cell_angle_alpha 88.2820(10)
_cell_angle_beta 84.6860(10)
_cell_angle_gamma 81.3120(10)
_cell_formula_units_Z 4
_cell_length_a 7.6378(2)
_cell_length_b 14.7260(3)
_cell_length_c 15.0539(3)
_cell_measurement_reflns_used 9797
_cell_measurement_temperature 100(2)
_cell_measurement_theta_max 71.16
_cell_measurement_theta_min 3.04
_cell_volume 1666.33(6)
_computing_cell_refinement 'SAINTPLUS (Bruker AXS, 2004)'
_computing_data_collection 'APEX2 (Bruker AXS, 2004)'
_computing_data_reduction SAINTPLUS
_computing_molecular_graphics 'ORTEP3 (Farrugia, 1997)'
_computing_publication_material 'SHELXL97 (Sheldrick, 1997)'
_computing_structure_refinement 'XSHELL (Bruker, 2004)'
_computing_structure_solution 'SHELXS97 (Sheldrick, 1997)'
_diffrn_ambient_temperature 100(2)
_diffrn_measured_fraction_theta_full 0.971
_diffrn_measured_fraction_theta_max 0.971
_diffrn_measurement_device_type 'Bruker SMART APEX II CCD'
_diffrn_measurement_method '\w and \y'
_diffrn_radiation_monochromator graphite
_diffrn_radiation_source 'fine-focus sealed tube'
_diffrn_radiation_type CuK\a
_diffrn_radiation_wavelength 1.54178
_diffrn_reflns_av_R_equivalents 0.0378
_diffrn_reflns_av_sigmaI/netI 0.0337
_diffrn_reflns_limit_h_max 9
_diffrn_reflns_limit_h_min -8
_diffrn_reflns_limit_k_max 17
_diffrn_reflns_limit_k_min -17
_diffrn_reflns_limit_l_max 17
_diffrn_reflns_limit_l_min -17
_diffrn_reflns_number 28251
_diffrn_reflns_theta_full 67.00
_diffrn_reflns_theta_max 67.00
_diffrn_reflns_theta_min 2.95
_diffrn_standards_number 0
_exptl_absorpt_coefficient_mu 17.254
_exptl_absorpt_correction_T_max 0.1993
_exptl_absorpt_correction_T_min 0.0656
_exptl_absorpt_correction_type numerical
_exptl_absorpt_process_details 'SADABS (Sheldrick, 2004)'
_exptl_crystal_colour orange
_exptl_crystal_density_diffrn 2.068
_exptl_crystal_density_method 'not measured'
_exptl_crystal_description block
_exptl_crystal_F_000 992
_exptl_crystal_size_max 0.35
_exptl_crystal_size_mid 0.28
_exptl_crystal_size_min 0.14
_refine_diff_density_max 0.895
_refine_diff_density_min -3.507
_refine_diff_density_rms 0.225
_refine_ls_extinction_method none
_refine_ls_goodness_of_fit_ref 1.144
_refine_ls_hydrogen_treatment constr
_refine_ls_matrix_type full
_refine_ls_number_parameters 436
_refine_ls_number_reflns 5766
_refine_ls_number_restraints 0
_refine_ls_restrained_S_all 1.144
_refine_ls_R_factor_all 0.0329
_refine_ls_R_factor_gt 0.0325
_refine_ls_shift/su_max 0.002
_refine_ls_shift/su_mean 0.000
_refine_ls_structure_factor_coef Fsqd
_refine_ls_weighting_details 'calc w=1/[\s^2^(Fo^2^)+(0.0467P)^2^+6.7899P] where P=(Fo^2^+2Fc^2^)/3'
_refine_ls_weighting_scheme calc
_refine_ls_wR_factor_gt 0.0844
_refine_ls_wR_factor_ref 0.0846
_reflns_number_gt 5705
_reflns_number_total 5766
_reflns_threshold_expression >2sigma(I)
_cod_data_source_file C0CC04581K.TXT
_cod_data_source_block NN_C(sp2)Pt(3a)
_cod_original_sg_symbol_H-M P-1
_cod_database_code 7105941

loop_
_symmetry_equiv_pos_as_xyz
'x, y, z'
'-x, -y, -z'

loop_
_atom_site_label
_atom_site_type_symbol
_atom_site_fract_x
_atom_site_fract_y
_atom_site_fract_z
_atom_site_U_iso_or_equiv
_atom_site_adp_type
_atom_site_occupancy
_atom_site_symmetry_multiplicity
_atom_site_calc_flag
_atom_site_refinement_flags
_atom_site_disorder_assembly
_atom_site_disorder_group
Pt1 Pt 0.44485(2) 0.661703(13) 0.608296(12) 0.00866(9) Uani 1 1 d . . .
Pt2 Pt 0.11918(2) 0.866390(13) 0.104942(13) 0.01000(9) Uani 1 1 d . . .
Cl1 Cl 0.53593(16) 0.80448(8) 0.59461(8) 0.0145(2) Uani 1 1 d . . .
Cl2 Cl 0.09976(17) 0.71137(8) 0.09407(8) 0.0162(2) Uani 1 1 d . . .
N1 N 0.3160(5) 0.6795(3) 0.4910(3) 0.0111(8) Uani 1 1 d . . .
N2 N 0.3462(5) 0.5433(3) 0.6103(3) 0.0101(8) Uani 1 1 d . . .
N3 N 0.4028(5) 0.5030(3) 0.7599(3) 0.0110(8) Uani 1 1 d . . .
N4 N 0.2646(6) 0.8699(3) -0.0190(3) 0.0139(9) Uani 1 1 d . . .
N5 N 0.1549(6) 0.9981(3) 0.1016(3) 0.0131(9) Uani 1 1 d . . .
N6 N 0.0572(6) 1.0284(3) 0.2540(3) 0.0122(8) Uani 1 1 d . . .
C1 C 0.3060(6) 0.7517(3) 0.4347(3) 0.0125(10) Uani 1 1 d . . .
H1 H 0.3410 0.8070 0.4529 0.015 Uiso 1 1 calc R . .
C2 C 0.2467(7) 0.7489(4) 0.3512(4) 0.0153(10) Uani 1 1 d . . .
H2 H 0.2385 0.8020 0.3134 0.018 Uiso 1 1 calc R . .
C3 C 0.1990(7) 0.6680(4) 0.3226(3) 0.0156(10) Uani 1 1 d . . .
H3 H 0.1599 0.6641 0.2649 0.019 Uiso 1 1 calc R . .
C4 C 0.2103(6) 0.5925(4) 0.3814(3) 0.0132(10) Uani 1 1 d . . .
H4 H 0.1787 0.5361 0.3640 0.016 Uiso 1 1 calc R . .
C5 C 0.2678(6) 0.6003(3) 0.4652(3) 0.0116(9) Uani 1 1 d . . .
C6 C 0.2768(6) 0.5258(3) 0.5328(3) 0.0105(9) Uani 1 1 d . . .
C7 C 0.2119(6) 0.4449(3) 0.5215(3) 0.0126(10) Uani 1 1 d . . .
H7 H 0.1664 0.4332 0.4670 0.015 Uiso 1 1 calc R . .
C8 C 0.2145(7) 0.3809(3) 0.5912(3) 0.0130(10) Uani 1 1 d . . .
H8 H 0.1754 0.3235 0.5840 0.016 Uiso 1 1 calc R . .
C9 C 0.2740(7) 0.4012(4) 0.6707(4) 0.0142(10) Uani 1 1 d . . .
H9 H 0.2682 0.3593 0.7198 0.017 Uiso 1 1 calc R . .
C10 C 0.3435(6) 0.4833(3) 0.6802(3) 0.0109(9) Uani 1 1 d . . .
C11 C 0.3113(7) 0.4641(4) 0.8419(3) 0.0146(10) Uani 1 1 d . . .
H11 H 0.1913 0.4552 0.8252 0.018 Uiso 1 1 calc R . .
C12 C 0.2766(7) 0.5353(4) 0.9165(3) 0.0195(11) Uani 1 1 d . . .
H12A H 0.3903 0.5483 0.9345 0.029 Uiso 1 1 calc R . .
H12B H 0.2088 0.5110 0.9679 0.029 Uiso 1 1 calc R . .
H12C H 0.2085 0.5921 0.8948 0.029 Uiso 1 1 calc R . .
C13 C 0.3970(7) 0.3696(4) 0.8761(4) 0.0199(11) Uani 1 1 d . . .
H13A H 0.4654 0.3352 0.8263 0.030 Uiso 1 1 calc R . .
H13B H 0.3037 0.3352 0.9019 0.030 Uiso 1 1 calc R . .
H13C H 0.4763 0.3781 0.9217 0.030 Uiso 1 1 calc R . .
C14 C 0.5563(7) 0.5468(3) 0.7654(3) 0.0106(9) Uani 1 1 d . . .
C15 C 0.5937(7) 0.6187(3) 0.7080(3) 0.0134(10) Uani 1 1 d . . .
C16 C 0.7566(7) 0.6506(3) 0.7132(3) 0.0140(10) Uani 1 1 d . . .
H16 H 0.7866 0.6980 0.6732 0.017 Uiso 1 1 calc R . .
C17 C 0.8754(7) 0.6155(4) 0.7744(4) 0.0163(10) Uani 1 1 d . . .
H17 H 0.9853 0.6380 0.7756 0.020 Uiso 1 1 calc R . .
C18 C 0.8307(7) 0.5466(4) 0.8341(3) 0.0158(10) Uani 1 1 d . . .
H18 H 0.9084 0.5231 0.8779 0.019 Uiso 1 1 calc R . .
C19 C 0.6739(7) 0.5129(4) 0.8291(3) 0.0139(10) Uani 1 1 d . . .
H19 H 0.6442 0.4658 0.8697 0.017 Uiso 1 1 calc R . .
C20 C 0.3104(7) 0.7998(4) -0.0765(4) 0.0194(11) Uani 1 1 d . . .
H20 H 0.2905 0.7397 -0.0575 0.023 Uiso 1 1 calc R . .
C21 C 0.3853(8) 0.8131(4) -0.1623(4) 0.0242(12) Uani 1 1 d . . .
H21 H 0.4171 0.7629 -0.2017 0.029 Uiso 1 1 calc R . .
C22 C 0.4132(7) 0.9007(4) -0.1898(4) 0.0211(12) Uani 1 1 d . . .
H22 H 0.4631 0.9114 -0.2487 0.025 Uiso 1 1 calc R . .
C23 C 0.3678(7) 0.9726(4) -0.1310(4) 0.0162(10) Uani 1 1 d . . .
H23 H 0.3886 1.0329 -0.1484 0.019 Uiso 1 1 calc R . .
C24 C 0.2908(6) 0.9552(4) -0.0455(4) 0.0148(10) Uani 1 1 d . . .
C25 C 0.2336(7) 1.0271(4) 0.0213(3) 0.0136(10) Uani 1 1 d . . .
C26 C 0.2612(7) 1.1164(4) 0.0071(4) 0.0171(11) Uani 1 1 d . . .
H26 H 0.3157 1.1349 -0.0484 0.021 Uiso 1 1 calc R . .
C27 C 0.2089(7) 1.1796(4) 0.0747(4) 0.0160(10) Uani 1 1 d . . .
H27 H 0.2217 1.2424 0.0652 0.019 Uiso 1 1 calc R . .
C28 C 0.1385(7) 1.1497(4) 0.1552(4) 0.0151(10) Uani 1 1 d . . .
H28 H 0.1049 1.1924 0.2020 0.018 Uiso 1 1 calc R . .
C29 C 0.1144(7) 1.0572(4) 0.1707(4) 0.0139(10) Uani 1 1 d . . .
C30 C 0.1195(7) 1.0748(3) 0.3300(3) 0.0123(10) Uani 1 1 d . . .
H30 H 0.2224 1.1044 0.3037 0.015 Uiso 1 1 calc R . .
C31 C -0.0122(8) 1.1523(4) 0.3745(4) 0.0217(12) Uani 1 1 d . . .
H31A H -0.0858 1.1844 0.3299 0.033 Uiso 1 1 calc R . .
H31B H 0.0532 1.1957 0.4006 0.033 Uiso 1 1 calc R . .
H31C H -0.0885 1.1265 0.4216 0.033 Uiso 1 1 calc R . .
C32 C 0.1954(7) 1.0036(4) 0.3968(3) 0.0172(11) Uani 1 1 d . . .
H32A H 0.1022 0.9688 0.4218 0.026 Uiso 1 1 calc R . .
H32B H 0.2398 1.0346 0.4450 0.026 Uiso 1 1 calc R . .
H32C H 0.2933 0.9616 0.3668 0.026 Uiso 1 1 calc R . .
C33 C -0.0567(6) 0.9599(3) 0.2712(3) 0.0124(10) Uani 1 1 d . . .
C34 C -0.1845(7) 0.9732(4) 0.3435(4) 0.0154(10) Uani 1 1 d . . .
H34 H -0.1895 1.0253 0.3798 0.018 Uiso 1 1 calc R . .
C35 C -0.3049(7) 0.9121(4) 0.3639(4) 0.0169(10) Uani 1 1 d . . .
H35 H -0.3887 0.9210 0.4147 0.020 Uiso 1 1 calc R . .
C36 C -0.3004(7) 0.8378(4) 0.3085(4) 0.0172(11) Uani 1 1 d . . .
H36 H -0.3839 0.7962 0.3201 0.021 Uiso 1 1 calc R . .
C37 C -0.1745(7) 0.8249(4) 0.2370(4) 0.0153(10) Uani 1 1 d . . .
H37 H -0.1735 0.7739 0.1997 0.018 Uiso 1 1 calc R . .
C38 C -0.0465(6) 0.8838(3) 0.2162(3) 0.0108(9) Uani 1 1 d . . .

loop_
_atom_site_aniso_label
_atom_site_aniso_U_11
_atom_site_aniso_U_22
_atom_site_aniso_U_33
_atom_site_aniso_U_23
_atom_site_aniso_U_13
_atom_site_aniso_U_12
Pt1 0.00874(12) 0.00792(12) 0.00982(12) 0.00003(8) -0.00300(8) -0.00152(8)
Pt2 0.00988(13) 0.00969(13) 0.01072(12) -0.00069(8) -0.00368(8) -0.00060(8)
Cl1 0.0194(6) 0.0098(5) 0.0159(6) 0.0019(4) -0.0048(5) -0.0062(4)
Cl2 0.0223(6) 0.0094(5) 0.0166(6) -0.0017(4) -0.0039(5) 0.0003(4)
N1 0.0077(19) 0.013(2) 0.0118(19) -0.0018(16) -0.0003(15) 0.0012(16)
N2 0.0053(19) 0.0104(19) 0.014(2) -0.0023(16) -0.0019(16) 0.0025(15)
N3 0.0093(19) 0.015(2) 0.0087(19) 0.0015(16) -0.0012(15) -0.0038(16)
N4 0.013(2) 0.017(2) 0.012(2) -0.0012(17) -0.0040(16) -0.0007(17)
N5 0.008(2) 0.018(2) 0.015(2) 0.0026(17) -0.0039(16) -0.0037(17)
N6 0.011(2) 0.014(2) 0.013(2) -0.0001(16) -0.0046(16) -0.0046(16)
C1 0.011(2) 0.012(2) 0.015(2) 0.0022(19) -0.0013(19) 0.0006(19)
C2 0.012(2) 0.016(2) 0.018(3) 0.003(2) -0.0016(19) 0.000(2)
C3 0.013(2) 0.024(3) 0.010(2) 0.001(2) -0.0036(19) 0.000(2)
C4 0.011(2) 0.014(2) 0.015(2) 0.0017(19) -0.0025(19) -0.0017(19)
C5 0.007(2) 0.011(2) 0.015(2) -0.0031(19) 0.0016(18) 0.0006(18)
C6 0.008(2) 0.010(2) 0.013(2) -0.0010(18) -0.0026(18) 0.0024(18)
C7 0.008(2) 0.015(2) 0.014(2) -0.0039(19) -0.0005(18) -0.0013(19)
C8 0.012(2) 0.013(2) 0.016(2) -0.0003(19) -0.0016(19) -0.0074(19)
C9 0.013(2) 0.015(2) 0.016(3) 0.002(2) -0.007(2) -0.006(2)
C10 0.010(2) 0.010(2) 0.012(2) -0.0021(18) -0.0003(18) -0.0003(19)
C11 0.011(2) 0.020(3) 0.013(2) 0.006(2) -0.0032(19) -0.004(2)
C12 0.015(3) 0.037(3) 0.008(2) -0.001(2) -0.0095(19) -0.006(2)
C13 0.017(3) 0.024(3) 0.020(3) 0.010(2) -0.007(2) -0.008(2)
C14 0.011(2) 0.009(2) 0.010(2) -0.0020(18) -0.0021(18) 0.0016(18)
C15 0.013(2) 0.012(2) 0.015(2) -0.0025(19) -0.0021(19) 0.0001(19)
C16 0.017(3) 0.011(2) 0.015(2) -0.0022(19) -0.004(2) -0.004(2)
C17 0.010(2) 0.015(2) 0.024(3) -0.001(2) -0.006(2) -0.002(2)
C18 0.013(2) 0.019(3) 0.015(2) 0.000(2) -0.005(2) 0.001(2)
C19 0.015(2) 0.014(2) 0.015(2) -0.0008(19) -0.007(2) -0.003(2)
C20 0.018(3) 0.023(3) 0.015(3) -0.005(2) -0.001(2) 0.002(2)
C21 0.017(3) 0.030(3) 0.024(3) -0.010(2) -0.001(2) 0.003(2)
C22 0.013(3) 0.032(3) 0.016(3) 0.000(2) -0.004(2) 0.006(2)
C23 0.010(2) 0.023(3) 0.015(2) 0.002(2) -0.0044(19) 0.000(2)
C24 0.008(2) 0.020(3) 0.016(2) 0.001(2) -0.0063(19) 0.002(2)
C25 0.013(2) 0.014(2) 0.015(2) 0.001(2) -0.0068(19) -0.0021(19)
C26 0.016(3) 0.020(3) 0.017(3) 0.004(2) -0.008(2) -0.004(2)
C27 0.015(2) 0.013(2) 0.021(3) 0.001(2) -0.006(2) -0.004(2)
C28 0.015(2) 0.014(2) 0.017(3) 0.000(2) -0.004(2) -0.004(2)
C29 0.010(2) 0.014(2) 0.017(3) 0.000(2) -0.0035(19) -0.0018(19)
C30 0.015(2) 0.012(2) 0.011(2) -0.0027(19) -0.0025(19) -0.006(2)
C31 0.025(3) 0.013(3) 0.028(3) -0.007(2) 0.003(2) -0.007(2)
C32 0.018(3) 0.024(3) 0.013(2) 0.003(2) -0.008(2) -0.007(2)
C33 0.009(2) 0.012(2) 0.017(2) 0.0048(19) -0.0062(19) -0.0018(19)
C34 0.016(3) 0.014(2) 0.017(3) -0.001(2) -0.006(2) -0.004(2)
C35 0.013(2) 0.023(3) 0.014(2) 0.004(2) -0.0005(19) -0.004(2)
C36 0.014(2) 0.015(2) 0.024(3) 0.008(2) -0.005(2) -0.005(2)
C37 0.016(2) 0.016(2) 0.017(2) 0.000(2) -0.006(2) -0.009(2)
C38 0.010(2) 0.009(2) 0.014(2) 0.0059(18) -0.0058(18) -0.0019(18)

loop_
_atom_type_symbol
_atom_type_description
_atom_type_scat_dispersion_real
_atom_type_scat_dispersion_imag
_atom_type_scat_source
C C 0.0181 0.0091 'International Tables Vol C Tables 4.2.6.8 and 6.1.1.4'
H H 0.0000 0.0000 'International Tables Vol C Tables 4.2.6.8 and 6.1.1.4'
N N 0.0311 0.0180 'International Tables Vol C Tables 4.2.6.8 and 6.1.1.4'
Cl Cl 0.3639 0.7018 'International Tables Vol C Tables 4.2.6.8 and 6.1.1.4'
Pt Pt -4.5932 6.9264 'International Tables Vol C Tables 4.2.6.8 and 6.1.1.4'

loop_
_geom_angle_atom_site_label_1
_geom_angle_atom_site_label_2
_geom_angle_atom_site_label_3
_geom_angle
_geom_angle_site_symmetry_1
_geom_angle_site_symmetry_3
_geom_angle_publ_flag
N2 Pt1 C15 91.67(19) . . ?
N2 Pt1 N1 80.70(17) . . ?
C15 Pt1 N1 167.32(18) . . ?
N2 Pt1 Cl1 173.54(12) . . ?
C15 Pt1 Cl1 94.73(15) . . ?
N1 Pt1 Cl1 93.13(12) . . ?
N5 Pt2 C38 92.12(19) . . ?
N5 Pt2 N4 80.83(18) . . ?
C38 Pt2 N4 169.67(18) . . ?
N5 Pt2 Cl2 173.43(13) . . ?
C38 Pt2 Cl2 94.45(14) . . ?
N4 Pt2 Cl2 92.66(13) . . ?
C1 N1 C5 119.2(4) . . ?
C1 N1 Pt1 127.8(3) . . ?
C5 N1 Pt1 111.9(3) . . ?
C10 N2 C6 120.6(4) . . ?
C10 N2 Pt1 125.3(3) . . ?
C6 N2 Pt1 114.2(3) . . ?
C10 N3 C14 123.0(4) . . ?
C10 N3 C11 115.6(4) . . ?
C14 N3 C11 120.9(4) . . ?
C24 N4 C20 119.5(5) . . ?
C24 N4 Pt2 113.1(3) . . ?
C20 N4 Pt2 126.8(4) . . ?
C29 N5 C25 119.9(5) . . ?
C29 N5 Pt2 125.7(4) . . ?
C25 N5 Pt2 114.5(4) . . ?
C29 N6 C33 124.3(4) . . ?
C29 N6 C30 115.5(4) . . ?
C33 N6 C30 120.1(4) . . ?
N1 C1 C2 122.4(5) . . ?
N1 C1 H1 118.8 . . ?
C2 C1 H1 118.8 . . ?
C1 C2 C3 119.6(5) . . ?
C1 C2 H2 120.2 . . ?
C3 C2 H2 120.2 . . ?
C2 C3 C4 117.9(5) . . ?
C2 C3 H3 121.0 . . ?
C4 C3 H3 121.0 . . ?
C5 C4 C3 119.7(5) . . ?
C5 C4 H4 120.1 . . ?
C3 C4 H4 120.1 . . ?
N1 C5 C4 121.2(5) . . ?
N1 C5 C6 115.2(4) . . ?
C4 C5 C6 123.5(5) . . ?
C7 C6 N2 121.5(5) . . ?
C7 C6 C5 122.5(5) . . ?
N2 C6 C5 115.9(4) . . ?
C6 C7 C8 118.7(5) . . ?
C6 C7 H7 120.6 . . ?
C8 C7 H7 120.6 . . ?
C7 C8 C9 119.5(5) . . ?
C7 C8 H8 120.3 . . ?
C9 C8 H8 120.3 . . ?
C8 C9 C10 120.7(5) . . ?
C8 C9 H9 119.6 . . ?
C10 C9 H9 119.6 . . ?
N2 C10 N3 120.9(4) . . ?
N2 C10 C9 118.8(5) . . ?
N3 C10 C9 120.3(4) . . ?
N3 C11 C12 110.3(4) . . ?
N3 C11 C13 116.9(4) . . ?
C12 C11 C13 111.6(4) . . ?
N3 C11 H11 105.8 . . ?
C12 C11 H11 105.8 . . ?
C13 C11 H11 105.8 . . ?
C11 C12 H12A 109.5 . . ?
C11 C12 H12B 109.5 . . ?
H12A C12 H12B 109.5 . . ?
C11 C12 H12C 109.5 . . ?
H12A C12 H12C 109.5 . . ?
H12B C12 H12C 109.5 . . ?
C11 C13 H13A 109.5 . . ?
C11 C13 H13B 109.5 . . ?
H13A C13 H13B 109.5 . . ?
C11 C13 H13C 109.5 . . ?
H13A C13 H13C 109.5 . . ?
H13B C13 H13C 109.5 . . ?
C15 C14 C19 120.1(5) . . ?
C15 C14 N3 122.0(4) . . ?
C19 C14 N3 117.8(4) . . ?
C16 C15 C14 117.3(5) . . ?
C16 C15 Pt1 119.9(4) . . ?
C14 C15 Pt1 122.0(4) . . ?
C15 C16 C17 122.7(5) . . ?
C15 C16 H16 118.7 . . ?
C17 C16 H16 118.7 . . ?
C18 C17 C16 118.9(5) . . ?
C18 C17 H17 120.6 . . ?
C16 C17 H17 120.6 . . ?
C19 C18 C17 119.6(5) . . ?
C19 C18 H18 120.2 . . ?
C17 C18 H18 120.2 . . ?
C18 C19 C14 121.4(5) . . ?
C18 C19 H19 119.3 . . ?
C14 C19 H19 119.3 . . ?
N4 C20 C21 121.7(5) . . ?
N4 C20 H20 119.1 . . ?
C21 C20 H20 119.1 . . ?
C20 C21 C22 118.9(5) . . ?
C20 C21 H21 120.5 . . ?
C22 C21 H21 120.5 . . ?
C23 C22 C21 119.5(5) . . ?
C23 C22 H22 120.2 . . ?
C21 C22 H22 120.2 . . ?
C22 C23 C24 118.9(5) . . ?
C22 C23 H23 120.5 . . ?
C24 C23 H23 120.5 . . ?
N4 C24 C23 121.3(5) . . ?
N4 C24 C25 115.4(5) . . ?
C23 C24 C25 123.2(5) . . ?
C26 C25 N5 121.6(5) . . ?
C26 C25 C24 122.8(5) . . ?
N5 C25 C24 115.5(5) . . ?
C25 C26 C27 119.4(5) . . ?
C25 C26 H26 120.3 . . ?
C27 C26 H26 120.3 . . ?
C28 C27 C26 118.7(5) . . ?
C28 C27 H27 120.6 . . ?
C26 C27 H27 120.6 . . ?
C27 C28 C29 121.9(5) . . ?
C27 C28 H28 119.0 . . ?
C29 C28 H28 119.0 . . ?
N6 C29 N5 121.6(5) . . ?
N6 C29 C28 120.1(5) . . ?
N5 C29 C28 118.2(5) . . ?
N6 C30 C32 110.2(4) . . ?
N6 C30 C31 116.5(4) . . ?
C32 C30 C31 112.5(4) . . ?
N6 C30 H30 105.5 . . ?
C32 C30 H30 105.5 . . ?
C31 C30 H30 105.5 . . ?
C30 C31 H31A 109.5 . . ?
C30 C31 H31B 109.5 . . ?
H31A C31 H31B 109.5 . . ?
C30 C31 H31C 109.5 . . ?
H31A C31 H31C 109.5 . . ?
H31B C31 H31C 109.5 . . ?
C30 C32 H32A 109.5 . . ?
C30 C32 H32B 109.5 . . ?
H32A C32 H32B 109.5 . . ?
C30 C32 H32C 109.5 . . ?
H32A C32 H32C 109.5 . . ?
H32B C32 H32C 109.5 . . ?
C34 C33 C38 120.4(5) . . ?
C34 C33 N6 117.3(5) . . ?
C38 C33 N6 122.2(5) . . ?
C33 C34 C35 121.6(5) . . ?
C33 C34 H34 119.2 . . ?
C35 C34 H34 119.2 . . ?
C36 C35 C34 118.7(5) . . ?
C36 C35 H35 120.6 . . ?
C34 C35 H35 120.6 . . ?
C37 C36 C35 119.5(5) . . ?
C37 C36 H36 120.2 . . ?
C35 C36 H36 120.2 . . ?
C36 C37 C38 123.2(5) . . ?
C36 C37 H37 118.4 . . ?
C38 C37 H37 118.4 . . ?
C33 C38 C37 116.5(5) . . ?
C33 C38 Pt2 122.5(4) . . ?
C37 C38 Pt2 120.6(4) . . ?

loop_
_geom_bond_atom_site_label_1
_geom_bond_atom_site_label_2
_geom_bond_distance
_geom_bond_site_symmetry_2
_geom_bond_publ_flag
Pt1 N2 2.000(4) . ?
Pt1 C15 1.997(5) . ?
Pt1 N1 2.091(4) . ?
Pt1 Cl1 2.3100(11) . ?
Pt2 N5 1.997(4) . ?
Pt2 C38 2.002(5) . ?
Pt2 N4 2.085(4) . ?
Pt2 Cl2 2.3214(12) . ?
N1 C1 1.338(7) . ?
N1 C5 1.352(7) . ?
N2 C10 1.354(7) . ?
N2 C6 1.371(7) . ?
N3 C10 1.375(7) . ?
N3 C14 1.431(6) . ?
N3 C11 1.503(6) . ?
N4 C24 1.345(7) . ?
N4 C20 1.351(7) . ?
N5 C29 1.360(7) . ?
N5 C25 1.384(7) . ?
N6 C29 1.365(7) . ?
N6 C33 1.432(6) . ?
N6 C30 1.500(6) . ?
C1 C2 1.379(8) . ?
C1 H1 0.9500 . ?
C2 C3 1.388(8) . ?
C2 H2 0.9500 . ?
C3 C4 1.398(7) . ?
C3 H3 0.9500 . ?
C4 C5 1.388(7) . ?
C4 H4 0.9500 . ?
C5 C6 1.471(7) . ?
C6 C7 1.379(7) . ?
C7 C8 1.389(7) . ?
C7 H7 0.9500 . ?
C8 C9 1.376(8) . ?
C8 H8 0.9500 . ?
C9 C10 1.408(7) . ?
C9 H9 0.9500 . ?
C11 C12 1.538(8) . ?
C11 C13 1.541(7) . ?
C11 H11 1.0000 . ?
C12 H12A 0.9800 . ?
C12 H12B 0.9800 . ?
C12 H12C 0.9800 . ?
C13 H13A 0.9800 . ?
C13 H13B 0.9800 . ?
C13 H13C 0.9800 . ?
C14 C15 1.393(7) . ?
C14 C19 1.404(7) . ?
C15 C16 1.404(7) . ?
C16 C17 1.386(7) . ?
C16 H16 0.9500 . ?
C17 C18 1.396(8) . ?
C17 H17 0.9500 . ?
C18 C19 1.373(8) . ?
C18 H18 0.9500 . ?
C19 H19 0.9500 . ?
C20 C21 1.384(8) . ?
C20 H20 0.9500 . ?
C21 C22 1.385(9) . ?
C21 H21 0.9500 . ?
C22 C23 1.383(8) . ?
C22 H22 0.9500 . ?
C23 C24 1.397(8) . ?
C23 H23 0.9500 . ?
C24 C25 1.473(8) . ?
C25 C26 1.370(8) . ?
C26 C27 1.390(8) . ?
C26 H26 0.9500 . ?
C27 C28 1.367(8) . ?
C27 H27 0.9500 . ?
C28 C29 1.411(7) . ?
C28 H28 0.9500 . ?
C30 C32 1.519(7) . ?
C30 C31 1.529(7) . ?
C30 H30 1.0000 . ?
C31 H31A 0.9800 . ?
C31 H31B 0.9800 . ?
C31 H31C 0.9800 . ?
C32 H32A 0.9800 . ?
C32 H32B 0.9800 . ?
C32 H32C 0.9800 . ?
C33 C34 1.390(8) . ?
C33 C38 1.402(7) . ?
C34 C35 1.390(8) . ?
C34 H34 0.9500 . ?
C35 C36 1.389(8) . ?
C35 H35 0.9500 . ?
C36 C37 1.374(8) . ?
C36 H36 0.9500 . ?
C37 C38 1.410(7) . ?
C37 H37 0.9500 . ?

loop_
_geom_torsion_atom_site_label_1
_geom_torsion_atom_site_label_2
_geom_torsion_atom_site_label_3
_geom_torsion_atom_site_label_4
_geom_torsion
_geom_torsion_site_symmetry_1
_geom_torsion_site_symmetry_2
_geom_torsion_site_symmetry_3
_geom_torsion_site_symmetry_4
_geom_torsion_publ_flag
N2 Pt1 N1 C1 179.2(4) . . . . ?
C15 Pt1 N1 C1 -127.2(8) . . . . ?
Cl1 Pt1 N1 C1 1.1(4) . . . . ?
N2 Pt1 N1 C5 -13.1(3) . . . . ?
C15 Pt1 N1 C5 40.5(10) . . . . ?
Cl1 Pt1 N1 C5 168.8(3) . . . . ?
C15 Pt1 N2 C10 21.1(4) . . . . ?
N1 Pt1 N2 C10 -169.1(4) . . . . ?
Cl1 Pt1 N2 C10 -151.7(9) . . . . ?
C15 Pt1 N2 C6 -159.4(3) . . . . ?
N1 Pt1 N2 C6 10.4(3) . . . . ?
Cl1 Pt1 N2 C6 27.9(13) . . . . ?
N5 Pt2 N4 C24 -7.8(3) . . . . ?
C38 Pt2 N4 C24 39.6(12) . . . . ?
Cl2 Pt2 N4 C24 173.1(3) . . . . ?
N5 Pt2 N4 C20 -178.4(5) . . . . ?
C38 Pt2 N4 C20 -131.0(10) . . . . ?
Cl2 Pt2 N4 C20 2.4(4) . . . . ?
C38 Pt2 N5 C29 16.5(4) . . . . ?
N4 Pt2 N5 C29 -171.1(4) . . . . ?
Cl2 Pt2 N5 C29 -163.5(8) . . . . ?
C38 Pt2 N5 C25 -165.8(4) . . . . ?
N4 Pt2 N5 C25 6.6(3) . . . . ?
Cl2 Pt2 N5 C25 14.1(13) . . . . ?
C5 N1 C1 C2 0.5(7) . . . . ?
Pt1 N1 C1 C2 167.4(4) . . . . ?
N1 C1 C2 C3 -1.5(8) . . . . ?
C1 C2 C3 C4 1.2(8) . . . . ?
C2 C3 C4 C5 0.0(7) . . . . ?
C1 N1 C5 C4 0.8(7) . . . . ?
Pt1 N1 C5 C4 -168.1(4) . . . . ?
C1 N1 C5 C6 -177.8(4) . . . . ?
Pt1 N1 C5 C6 13.3(5) . . . . ?
C3 C4 C5 N1 -1.1(7) . . . . ?
C3 C4 C5 C6 177.4(5) . . . . ?
C10 N2 C6 C7 -3.9(7) . . . . ?
Pt1 N2 C6 C7 176.6(4) . . . . ?
C10 N2 C6 C5 173.1(4) . . . . ?
Pt1 N2 C6 C5 -6.4(5) . . . . ?
N1 C5 C6 C7 171.9(4) . . . . ?
C4 C5 C6 C7 -6.6(7) . . . . ?
N1 C5 C6 N2 -5.1(6) . . . . ?
C4 C5 C6 N2 176.4(4) . . . . ?
N2 C6 C7 C8 1.3(7) . . . . ?
C5 C6 C7 C8 -175.5(4) . . . . ?
C6 C7 C8 C9 2.8(7) . . . . ?
C7 C8 C9 C10 -4.3(8) . . . . ?
C6 N2 C10 N3 -175.9(4) . . . . ?
Pt1 N2 C10 N3 3.6(6) . . . . ?
C6 N2 C10 C9 2.3(7) . . . . ?
Pt1 N2 C10 C9 -178.2(4) . . . . ?
C14 N3 C10 N2 -39.6(7) . . . . ?
C11 N3 C10 N2 148.4(4) . . . . ?
C14 N3 C10 C9 142.2(5) . . . . ?
C11 N3 C10 C9 -29.8(6) . . . . ?
C8 C9 C10 N2 1.8(7) . . . . ?
C8 C9 C10 N3 -180.0(5) . . . . ?
C10 N3 C11 C12 -138.6(4) . . . . ?
C14 N3 C11 C12 49.3(6) . . . . ?
C10 N3 C11 C13 92.7(5) . . . . ?
C14 N3 C11 C13 -79.5(6) . . . . ?
C10 N3 C14 C15 40.1(7) . . . . ?
C11 N3 C14 C15 -148.3(5) . . . . ?
C10 N3 C14 C19 -137.7(5) . . . . ?
C11 N3 C14 C19 33.9(7) . . . . ?
C19 C14 C15 C16 4.1(7) . . . . ?
N3 C14 C15 C16 -173.7(5) . . . . ?
C19 C14 C15 Pt1 173.8(4) . . . . ?
N3 C14 C15 Pt1 -3.9(7) . . . . ?
N2 Pt1 C15 C16 149.6(4) . . . . ?
N1 Pt1 C15 C16 96.9(9) . . . . ?
Cl1 Pt1 C15 C16 -31.2(4) . . . . ?
N2 Pt1 C15 C14 -19.9(4) . . . . ?
N1 Pt1 C15 C14 -72.6(10) . . . . ?
Cl1 Pt1 C15 C14 159.3(4) . . . . ?
C14 C15 C16 C17 -2.3(8) . . . . ?
Pt1 C15 C16 C17 -172.3(4) . . . . ?
C15 C16 C17 C18 -0.8(8) . . . . ?
C16 C17 C18 C19 2.1(8) . . . . ?
C17 C18 C19 C14 -0.3(8) . . . . ?
C15 C14 C19 C18 -2.9(8) . . . . ?
N3 C14 C19 C18 175.0(5) . . . . ?
C24 N4 C20 C21 0.6(8) . . . . ?
Pt2 N4 C20 C21 170.7(4) . . . . ?
N4 C20 C21 C22 -0.3(9) . . . . ?
C20 C21 C22 C23 0.8(8) . . . . ?
C21 C22 C23 C24 -1.5(8) . . . . ?
C20 N4 C24 C23 -1.3(7) . . . . ?
Pt2 N4 C24 C23 -172.7(4) . . . . ?
C20 N4 C24 C25 178.9(5) . . . . ?
Pt2 N4 C24 C25 7.5(5) . . . . ?
C22 C23 C24 N4 1.8(7) . . . . ?
C22 C23 C24 C25 -178.4(5) . . . . ?
C29 N5 C25 C26 -4.6(7) . . . . ?
Pt2 N5 C25 C26 177.5(4) . . . . ?
C29 N5 C25 C24 173.2(4) . . . . ?
Pt2 N5 C25 C24 -4.6(5) . . . . ?
N4 C24 C25 C26 175.7(5) . . . . ?
C23 C24 C25 C26 -4.1(8) . . . . ?
N4 C24 C25 N5 -2.1(6) . . . . ?
C23 C24 C25 N5 178.0(5) . . . . ?
N5 C25 C26 C27 -0.1(8) . . . . ?
C24 C25 C26 C27 -177.8(5) . . . . ?
C25 C26 C27 C28 3.0(8) . . . . ?
C26 C27 C28 C29 -1.3(8) . . . . ?
C33 N6 C29 N5 -36.6(7) . . . . ?
C30 N6 C29 N5 144.3(5) . . . . ?
C33 N6 C29 C28 145.5(5) . . . . ?
C30 N6 C29 C28 -33.6(7) . . . . ?
C25 N5 C29 N6 -171.8(5) . . . . ?
Pt2 N5 C29 N6 5.8(7) . . . . ?
C25 N5 C29 C28 6.2(7) . . . . ?
Pt2 N5 C29 C28 -176.3(3) . . . . ?
C27 C28 C29 N6 174.7(5) . . . . ?
C27 C28 C29 N5 -3.3(8) . . . . ?
C29 N6 C30 C32 -130.9(5) . . . . ?
C33 N6 C30 C32 50.0(6) . . . . ?
C29 N6 C30 C31 99.4(5) . . . . ?
C33 N6 C30 C31 -79.8(6) . . . . ?
C29 N6 C33 C34 -142.3(5) . . . . ?
C30 N6 C33 C34 36.8(6) . . . . ?
C29 N6 C33 C38 35.4(7) . . . . ?
C30 N6 C33 C38 -145.6(5) . . . . ?
C38 C33 C34 C35 0.2(8) . . . . ?
N6 C33 C34 C35 177.9(5) . . . . ?
C33 C34 C35 C36 -2.2(8) . . . . ?
C34 C35 C36 C37 2.0(8) . . . . ?
C35 C36 C37 C38 0.2(8) . . . . ?
C34 C33 C38 C37 1.9(7) . . . . ?
N6 C33 C38 C37 -175.7(4) . . . . ?
C34 C33 C38 Pt2 174.4(4) . . . . ?
N6 C33 C38 Pt2 -3.2(6) . . . . ?
C36 C37 C38 C33 -2.2(7) . . . . ?
C36 C37 C38 Pt2 -174.8(4) . . . . ?
N5 Pt2 C38 C33 -16.9(4) . . . . ?
N4 Pt2 C38 C33 -63.5(12) . . . . ?
Cl2 Pt2 C38 C33 163.1(4) . . . . ?
N5 Pt2 C38 C37 155.3(4) . . . . ?
N4 Pt2 C38 C37 108.6(10) . . . . ?
Cl2 Pt2 C38 C37 -24.7(4) . . . . ?
